data_7152811
loop_
_publ_author_name
'Garc\'ia-Valverde, Mar\'ia'
'Marcaccini, Stefano'
'Gonz\'alez-Ortega, Alfonso'
'Rodr\'iguez, Francisco Javier'
'Rojo, Josefa'
'Torroba, Tom\'as'

_publ_section_title
;
 Complementary regioselectivity in the synthesis of iminohydantoins:
 remarkable effect of amide substitution on the cyclization.
;
_journal_issue 5
_journal_name_full 'Organic &amp; biomolecular chemistry'
_journal_page_first 721
_journal_page_last 725
_journal_paper_doi 10.1039/c2ob27098f
_journal_volume 11
_journal_year 2013
_chemical_formula_moiety 'C13 H17 N3 O3 S'
_chemical_formula_sum 'C13 H17 N3 O3 S'
_chemical_formula_weight 295.36
_chemical_name_systematic
;
?
;
_space_group_IT_number 14
_symmetry_cell_setting monoclinic
_symmetry_space_group_name_Hall '-P 2ybc'
_symmetry_space_group_name_H-M 'P 1 21/c 1'
_atom_sites_solution_hydrogens geom
_atom_sites_solution_primary direct
_atom_sites_solution_secondary difmap
_audit_creation_method SHELXL-97
_cell_angle_alpha 90.00
_cell_angle_beta 96.807(3)
_cell_angle_gamma 90.00
_cell_formula_units_Z 4
_cell_length_a 15.939(3)
_cell_length_b 5.4586(9)
_cell_length_c 16.280(3)
_cell_measurement_reflns_used 2641
_cell_measurement_temperature 298(2)
_cell_measurement_theta_max 23.70
_cell_measurement_theta_min 2.52
_cell_volume 1406.5(4)
_computing_cell_refinement 'Bruker SMART'
_computing_data_collection 'Bruker SMART'
_computing_data_reduction 'Bruker SAINT'
_computing_molecular_graphics 'Bruker SHELXTL'
_computing_publication_material 'Bruker SHELXTL'
_computing_structure_refinement 'SHELXL-97 (Sheldrick, 1997)'
_computing_structure_solution 'SHELXS-97 (Sheldrick, 1990)'
_diffrn_ambient_temperature 298(2)
_diffrn_measured_fraction_theta_full 1.000
_diffrn_measured_fraction_theta_max 1.000
_diffrn_measurement_device_type 'CCD area detector'
_diffrn_measurement_method 'omega scans'
_diffrn_radiation_monochromator graphite
_diffrn_radiation_source 'fine-focus sealed tube'
_diffrn_radiation_type MoK\a
_diffrn_radiation_wavelength 0.71073
_diffrn_reflns_av_R_equivalents 0.0756
_diffrn_reflns_av_sigmaI/netI 0.0558
_diffrn_reflns_limit_h_max 18
_diffrn_reflns_limit_h_min -18
_diffrn_reflns_limit_k_max 6
_diffrn_reflns_limit_k_min -6
_diffrn_reflns_limit_l_max 19
_diffrn_reflns_limit_l_min -19
_diffrn_reflns_number 13033
_diffrn_reflns_theta_full 25.00
_diffrn_reflns_theta_max 25.00
_diffrn_reflns_theta_min 1.29
_diffrn_standards_decay_% 0
_exptl_absorpt_coefficient_mu 0.241
_exptl_absorpt_correction_T_max 1
_exptl_absorpt_correction_T_min 0.614130
_exptl_absorpt_correction_type multi-scan
_exptl_absorpt_process_details SADABS(SHELDRICK,2001)
_exptl_crystal_colour COLOURLESS
_exptl_crystal_density_diffrn 1.395
_exptl_crystal_density_method 'not measured'
_exptl_crystal_description prism
_exptl_crystal_F_000 624
_exptl_crystal_size_max 0.90
_exptl_crystal_size_mid 0.10
_exptl_crystal_size_min 0.10
_refine_diff_density_max 0.288
_refine_diff_density_min -0.258
_refine_diff_density_rms 0.046
_refine_ls_extinction_method none
_refine_ls_goodness_of_fit_ref 1.049
_refine_ls_hydrogen_treatment constr
_refine_ls_matrix_type full
_refine_ls_number_parameters 184
_refine_ls_number_reflns 2489
_refine_ls_number_restraints 0
_refine_ls_restrained_S_all 1.049
_refine_ls_R_factor_all 0.0663
_refine_ls_R_factor_gt 0.0475
_refine_ls_shift/su_max 0.000
_refine_ls_shift/su_mean 0.000
_refine_ls_structure_factor_coef Fsqd
_refine_ls_weighting_details 'calc w=1/[\s^2^(Fo^2^)+(0.0494P)^2^+0.6121P] where P=(Fo^2^+2Fc^2^)/3'
_refine_ls_weighting_scheme calc
_refine_ls_wR_factor_gt 0.1129
_refine_ls_wR_factor_ref 0.1280
_reflns_number_gt 1910
_reflns_number_total 2489
_reflns_threshold_expression >2sigma(I)
_cod_data_source_file c2ob27098f.txt
_cod_data_source_block datosm
_cod_depositor_comments
;
The following automatic conversions were performed:

'_symmetry_cell_setting' value 'Monoclinic' changed to 'monoclinic'
according to /home/saulius/struct/CIF-dictionaries/cif_core.dic
dictionary named 'cif_core.dic' version 2.4.2 from 2011-04-26.

Automatic conversion script
Id: cif_fix_values 1891 2012-01-12 08:04:46Z andrius 
;
_cod_original_sg_symbol_H-M P2(1)/c
_cod_database_code 7152811

loop_
_symmetry_equiv_pos_as_xyz
'x, y, z'
'-x, y+1/2, -z+1/2'
'-x, -y, -z'
'x, -y-1/2, z-1/2'

loop_
_atom_site_label
_atom_site_type_symbol
_atom_site_fract_x
_atom_site_fract_y
_atom_site_fract_z
_atom_site_U_iso_or_equiv
_atom_site_adp_type
_atom_site_occupancy
_atom_site_symmetry_multiplicity
_atom_site_calc_flag
_atom_site_refinement_flags
S1 S 0.22789(4) 1.34663(13) 0.42421(5) 0.0483(3) Uani 1 1 d .
O1 O 0.46199(12) 0.5958(4) 0.59447(11) 0.0553(5) Uani 1 1 d .
O2 O 0.27357(13) 1.3260(4) 0.35409(13) 0.0693(7) Uani 1 1 d .
O3 O 0.21364(14) 1.5873(4) 0.45490(15) 0.0717(7) Uani 1 1 d .
N1 N 0.36311(12) 0.9050(4) 0.56535(12) 0.0354(5) Uani 1 1 d .
N2 N 0.27036(13) 1.1911(4) 0.50339(13) 0.0399(5) Uani 1 1 d .
N3 N 0.42901(15) 0.7589(4) 0.46437(13) 0.0511(6) Uani 1 1 d .
H3 H 0.4632 0.6754 0.4383 0.061 Uiso 1 1 calc R
C1 C 0.32859(15) 1.0303(4) 0.49784(14) 0.0342(6) Uani 1 1 d .
C2 C 0.12125(17) 1.0009(5) 0.34925(16) 0.0470(7) Uani 1 1 d .
H2 H 0.1682 0.9397 0.3272 0.056 Uiso 1 1 calc R
C3 C 0.12907(16) 1.2041(5) 0.39962(15) 0.0385(6) Uani 1 1 d .
C4 C 0.37178(17) 0.9407(5) 0.42576(15) 0.0440(7) Uani 1 1 d .
H4A H 0.3316 0.8690 0.3831 0.053 Uiso 1 1 calc R
H4B H 0.4020 1.0721 0.4020 0.053 Uiso 1 1 calc R
C5 C -0.02630(17) 0.9728(5) 0.36306(16) 0.0457(7) Uani 1 1 d .
C6 C 0.33839(16) 0.9377(5) 0.64950(15) 0.0417(6) Uani 1 1 d .
H6 H 0.2960 1.0685 0.6463 0.050 Uiso 1 1 calc R
C7 C 0.05885(18) 1.2936(6) 0.43091(19) 0.0558(8) Uani 1 1 d .
H7 H 0.0631 1.4322 0.4643 0.067 Uiso 1 1 calc R
C8 C 0.42308(16) 0.7344(5) 0.54489(16) 0.0409(6) Uani 1 1 d .
C9 C 0.04413(18) 0.8882(5) 0.33147(17) 0.0500(7) Uani 1 1 d .
H9 H 0.0397 0.7513 0.2972 0.060 Uiso 1 1 calc R
C10 C -0.01761(18) 1.1781(6) 0.41277(19) 0.0597(8) Uani 1 1 d .
H10 H -0.0647 1.2397 0.4345 0.072 Uiso 1 1 calc R
C11 C -0.11033(18) 0.8468(7) 0.3439(2) 0.0688(9) Uani 1 1 d .
H11A H -0.1432 0.8702 0.3890 0.103 Uiso 1 1 calc R
H11B H -0.1015 0.6747 0.3361 0.103 Uiso 1 1 calc R
H11C H -0.1399 0.9149 0.2943 0.103 Uiso 1 1 calc R
C12 C 0.2969(2) 0.7086(6) 0.6778(2) 0.0715(10) Uani 1 1 d .
H12A H 0.2525 0.6583 0.6362 0.107 Uiso 1 1 calc R
H12B H 0.2737 0.7417 0.7285 0.107 Uiso 1 1 calc R
H12C H 0.3382 0.5803 0.6868 0.107 Uiso 1 1 calc R
C13 C 0.41329(19) 1.0234(7) 0.70842(17) 0.0644(9) Uani 1 1 d .
H13A H 0.4547 0.8951 0.7159 0.097 Uiso 1 1 calc R
H13B H 0.3949 1.0641 0.7608 0.097 Uiso 1 1 calc R
H13C H 0.4378 1.1654 0.6859 0.097 Uiso 1 1 calc R

loop_
_atom_site_aniso_label
_atom_site_aniso_U_11
_atom_site_aniso_U_22
_atom_site_aniso_U_33
_atom_site_aniso_U_23
_atom_site_aniso_U_13
_atom_site_aniso_U_12
S1 0.0418(4) 0.0433(4) 0.0575(5) 0.0161(3) -0.0044(3) -0.0019(3)
O1 0.0562(12) 0.0631(13) 0.0468(11) 0.0050(10) 0.0068(9) 0.0291(10)
O2 0.0482(12) 0.0962(17) 0.0636(13) 0.0386(12) 0.0073(10) -0.0041(11)
O3 0.0674(14) 0.0328(11) 0.1062(18) 0.0089(11) -0.0256(13) 0.0002(10)
N1 0.0317(11) 0.0406(12) 0.0337(11) -0.0001(9) 0.0032(9) 0.0079(9)
N2 0.0364(12) 0.0396(12) 0.0429(12) 0.0039(10) 0.0007(10) 0.0048(10)
N3 0.0504(14) 0.0633(16) 0.0413(13) -0.0001(11) 0.0124(10) 0.0208(12)
C1 0.0291(13) 0.0363(14) 0.0364(13) 0.0009(11) 0.0007(11) -0.0051(11)
C2 0.0394(15) 0.0543(17) 0.0475(16) -0.0018(13) 0.0065(13) 0.0111(13)
C3 0.0380(14) 0.0386(15) 0.0377(13) 0.0069(11) -0.0007(11) 0.0048(11)
C4 0.0420(15) 0.0506(16) 0.0396(14) 0.0031(12) 0.0062(12) 0.0040(13)
C5 0.0408(15) 0.0550(18) 0.0400(14) 0.0019(13) -0.0010(12) 0.0011(13)
C6 0.0388(14) 0.0509(16) 0.0361(14) 0.0011(12) 0.0079(12) 0.0123(12)
C7 0.0499(18) 0.0534(18) 0.0640(19) -0.0215(15) 0.0068(15) 0.0026(14)
C8 0.0351(14) 0.0451(16) 0.0427(15) -0.0020(12) 0.0049(12) 0.0064(12)
C9 0.0496(17) 0.0519(17) 0.0472(16) -0.0120(13) -0.0002(13) 0.0019(14)
C10 0.0400(16) 0.074(2) 0.066(2) -0.0161(17) 0.0123(14) 0.0049(16)
C11 0.0465(18) 0.088(3) 0.070(2) -0.0097(19) -0.0010(16) -0.0096(17)
C12 0.082(2) 0.070(2) 0.069(2) 0.0103(18) 0.0321(19) -0.0003(19)
C13 0.0573(19) 0.087(2) 0.0458(17) -0.0176(16) -0.0062(15) 0.0161(17)

loop_
_atom_type_symbol
_atom_type_description
_atom_type_scat_dispersion_real
_atom_type_scat_dispersion_imag
_atom_type_scat_source
C C 0.0033 0.0016 'International Tables Vol C Tables 4.2.6.8 and 6.1.1.4'
H H 0.0000 0.0000 'International Tables Vol C Tables 4.2.6.8 and 6.1.1.4'
N N 0.0061 0.0033 'International Tables Vol C Tables 4.2.6.8 and 6.1.1.4'
O O 0.0106 0.0060 'International Tables Vol C Tables 4.2.6.8 and 6.1.1.4'
S S 0.1246 0.1234 'International Tables Vol C Tables 4.2.6.8 and 6.1.1.4'

loop_
_geom_angle_atom_site_label_1
_geom_angle_atom_site_label_2
_geom_angle_atom_site_label_3
_geom_angle
O2 S1 O3 117.87(15)
O2 S1 N2 112.90(12)
O3 S1 N2 105.72(13)
O2 S1 C3 108.08(13)
O3 S1 C3 108.06(13)
N2 S1 C3 103.13(11)
C1 N1 C8 111.4(2)
C1 N1 C6 124.3(2)
C8 N1 C6 124.3(2)
C1 N2 S1 122.47(18)
C8 N3 C4 112.5(2)
C8 N3 H3 123.7
C4 N3 H3 123.7
N2 C1 N1 120.9(2)
N2 C1 C4 132.3(2)
N1 C1 C4 106.8(2)
C9 C2 C3 120.1(3)
C9 C2 H2 119.9
C3 C2 H2 119.9
C7 C3 C2 119.2(3)
C7 C3 S1 120.3(2)
C2 C3 S1 120.5(2)
N3 C4 C1 102.0(2)
N3 C4 H4A 111.4
C1 C4 H4A 111.4
N3 C4 H4B 111.4
C1 C4 H4B 111.4
H4A C4 H4B 109.2
C9 C5 C10 117.7(3)
C9 C5 C11 121.1(3)
C10 C5 C11 121.2(3)
N1 C6 C12 110.9(2)
N1 C6 C13 110.3(2)
C12 C6 C13 113.8(3)
N1 C6 H6 107.2
C12 C6 H6 107.2
C13 C6 H6 107.2
C10 C7 C3 119.9(3)
C10 C7 H7 120.0
C3 C7 H7 120.0
O1 C8 N3 128.5(2)
O1 C8 N1 124.2(2)
N3 C8 N1 107.3(2)
C5 C9 C2 121.5(3)
C5 C9 H9 119.3
C2 C9 H9 119.3
C7 C10 C5 121.6(3)
C7 C10 H10 119.2
C5 C10 H10 119.2
C5 C11 H11A 109.5
C5 C11 H11B 109.5
H11A C11 H11B 109.5
C5 C11 H11C 109.5
H11A C11 H11C 109.5
H11B C11 H11C 109.5
C6 C12 H12A 109.5
C6 C12 H12B 109.5
H12A C12 H12B 109.5
C6 C12 H12C 109.5
H12A C12 H12C 109.5
H12B C12 H12C 109.5
C6 C13 H13A 109.5
C6 C13 H13B 109.5
H13A C13 H13B 109.5
C6 C13 H13C 109.5
H13A C13 H13C 109.5
H13B C13 H13C 109.5

loop_
_geom_bond_atom_site_label_1
_geom_bond_atom_site_label_2
_geom_bond_distance
S1 O2 1.429(2)
S1 O3 1.433(2)
S1 N2 1.623(2)
S1 C3 1.760(3)
O1 C8 1.221(3)
N1 C1 1.354(3)
N1 C8 1.403(3)
N1 C6 1.481(3)
N2 C1 1.289(3)
N3 C8 1.332(3)
N3 C4 1.441(3)
N3 H3 0.8600
C1 C4 1.510(3)
C2 C9 1.374(4)
C2 C3 1.376(4)
C2 H2 0.9300
C3 C7 1.373(4)
C4 H4A 0.9700
C4 H4B 0.9700
C5 C9 1.369(4)
C5 C10 1.379(4)
C5 C11 1.505(4)
C6 C12 1.512(4)
C6 C13 1.514(4)
C6 H6 0.9800
C7 C10 1.373(4)
C7 H7 0.9300
C9 H9 0.9300
C10 H10 0.9300
C11 H11A 0.9600
C11 H11B 0.9600
C11 H11C 0.9600
C12 H12A 0.9600
C12 H12B 0.9600
C12 H12C 0.9600
C13 H13A 0.9600
C13 H13B 0.9600
C13 H13C 0.9600

loop_
_geom_torsion_atom_site_label_1
_geom_torsion_atom_site_label_2
_geom_torsion_atom_site_label_3
_geom_torsion_atom_site_label_4
_geom_torsion
O2 S1 N2 C1 -12.8(3)
O3 S1 N2 C1 -143.0(2)
C3 S1 N2 C1 103.6(2)
S1 N2 C1 N1 179.51(18)
S1 N2 C1 C4 -0.3(4)
C8 N1 C1 N2 178.1(2)
C6 N1 C1 N2 0.2(4)
C8 N1 C1 C4 -2.1(3)
C6 N1 C1 C4 -180.0(2)
C9 C2 C3 C7 -0.7(4)
C9 C2 C3 S1 178.9(2)
O2 S1 C3 C7 -146.3(2)
O3 S1 C3 C7 -17.7(3)
N2 S1 C3 C7 94.0(2)
O2 S1 C3 C2 34.1(2)
O3 S1 C3 C2 162.7(2)
N2 S1 C3 C2 -85.6(2)
C8 N3 C4 C1 0.6(3)
N2 C1 C4 N3 -179.3(3)
N1 C1 C4 N3 0.9(3)
C1 N1 C6 C12 114.0(3)
C8 N1 C6 C12 -63.7(3)
C1 N1 C6 C13 -119.1(3)
C8 N1 C6 C13 63.3(3)
C2 C3 C7 C10 1.0(4)
S1 C3 C7 C10 -178.6(2)
C4 N3 C8 O1 179.3(3)
C4 N3 C8 N1 -1.8(3)
C1 N1 C8 O1 -178.6(3)
C6 N1 C8 O1 -0.7(4)
C1 N1 C8 N3 2.5(3)
C6 N1 C8 N3 -179.6(2)
C10 C5 C9 C2 0.8(4)
C11 C5 C9 C2 -179.4(3)
C3 C2 C9 C5 -0.2(4)
C3 C7 C10 C5 -0.3(5)
C9 C5 C10 C7 -0.6(5)
C11 C5 C10 C7 179.7(3)
